data_1523402
loop_
_publ_author_name
'Cirafici, S.'
'Franceschi, E.'

_publ_section_title
;
 The praseodymium-gallium system from 0 to 50 at.% Ga
;
_journal_name_full 'Journal of the Less-Common Metals'
_journal_page_first 137
_journal_page_last 143
_journal_volume 66
_journal_year 1979
_chemical_formula_sum 'Ga Pr2'
_space_group_IT_number 62
_symmetry_space_group_name_Hall '-P 2ac 2n'
_symmetry_space_group_name_H-M 'P n m a'
_cell_angle_alpha 90
_cell_angle_beta 90
_cell_angle_gamma 90
_cell_formula_units_Z 4
_cell_length_a 6.69
_cell_length_b 5.188
_cell_length_c 9.714
_cell_volume 337.151
_citation_journal_id_ASTM JCOMAH
_cod_data_source_file Cirafici_JCOMAH_1979_308.cif
_cod_data_source_block Ga1Pr2
_cod_original_cell_volume 337.1508
_cod_original_formula_sum 'Ga1 Pr2'
_cod_database_code 1523402

loop_
_symmetry_equiv_pos_as_xyz
x,y,z
-x+1/2,-y,z+1/2
x+1/2,-y+1/2,-z+1/2
-x,y+1/2,-z
-x,-y,-z
x-1/2,y,-z-1/2
-x-1/2,y-1/2,z-1/2
x,-y-1/2,z

loop_
_atom_site_label
_atom_site_type_symbol
_atom_site_fract_x
_atom_site_fract_y
_atom_site_fract_z
_atom_site_occupancy
_atom_site_U_iso_or_equiv
Pr1 Pr 0.81 0.25 0.076 1 0.0
Ga1 Ga 0.26 0.25 0.19 1 0.0
Pr2 Pr 0.96 0.25 0.694 1 0.0
